data_7043116
loop_
_publ_author_name
'Yilmaz, Veysel T.'
'Icsel, Ceyda'
'Batur, Jenaidullah'
'Aydinlik, Seyma'
'Cengiz, Murat'
'B\"uy\"ukg\"ung\"or, Orhan'

_publ_section_title
;
 Synthesis, structures and biomolecular interactions of new silver(I)
 5,5-diethylbarbiturate complexes of monophosphines targeting
 Gram-positive bacteria and breast cancer cells
;
_journal_name_full 'Dalton Trans.'
_journal_paper_doi 10.1039/C7DT01286A
_journal_year 2017
_chemical_formula_moiety 'C26 H32 Ag N2 O3 P'
_chemical_formula_sum 'C26 H32 Ag N2 O3 P'
_chemical_formula_weight 559.37
_space_group_crystal_system triclinic
_space_group_IT_number 2
_space_group_name_Hall '-P 1'
_space_group_name_H-M_alt 'P -1'
_symmetry_space_group_name_Hall '-P 1'
_symmetry_space_group_name_H-M 'P -1'
_atom_sites_solution_hydrogens geom
_audit_creation_method SHELXL-2016/6
_audit_update_record
;
2017-02-20 deposited with the CCDC.
2017-05-25 downloaded from the CCDC.
;
_cell_angle_alpha 94.402(4)
_cell_angle_beta 92.711(4)
_cell_angle_gamma 105.575(4)
_cell_formula_units_Z 2
_cell_length_a 9.3467(5)
_cell_length_b 11.5535(6)
_cell_length_c 12.6357(6)
_cell_measurement_reflns_used 20694
_cell_measurement_temperature 296
_cell_measurement_theta_max 28.02
_cell_measurement_theta_min 2.27
_cell_volume 1307.23(12)
_computing_cell_refinement X-AREA
_computing_data_collection 'X-AREA (Stoe & Cie, 2002)'
_computing_data_reduction 'X-RED32 (Stoe & Cie, 2002)'
_computing_molecular_graphics 'Ortep-3 for Windows (Farrugia, 2012)'
_computing_publication_material 'WinGX (Farrugia, 2012)'
_computing_structure_refinement 'SHELXL-2016/6 (Sheldrick, 2016)'
_computing_structure_solution 'SHELXT-2014/5 (Sheldrick, 2015)'
_diffrn_ambient_temperature 296
_diffrn_measured_fraction_theta_full 0.995
_diffrn_measured_fraction_theta_max 0.995
_diffrn_measurement_device_type 'STOE IPDS 2'
_diffrn_measurement_method 'rotation method'
_diffrn_radiation_type MoK\a
_diffrn_radiation_wavelength 0.71073
_diffrn_reflns_av_R_equivalents 0.0288
_diffrn_reflns_av_unetI/netI 0.0222
_diffrn_reflns_Laue_measured_fraction_full 0.995
_diffrn_reflns_Laue_measured_fraction_max 0.995
_diffrn_reflns_limit_h_max 11
_diffrn_reflns_limit_h_min -11
_diffrn_reflns_limit_k_max 14
_diffrn_reflns_limit_k_min -14
_diffrn_reflns_limit_l_max 15
_diffrn_reflns_limit_l_min -15
_diffrn_reflns_number 20694
_diffrn_reflns_point_group_measured_fraction_full 0.995
_diffrn_reflns_point_group_measured_fraction_max 0.995
_diffrn_reflns_theta_full 25.242
_diffrn_reflns_theta_max 26.499
_diffrn_reflns_theta_min 2.268
_exptl_absorpt_coefficient_mu 0.861
_exptl_absorpt_correction_T_max 0.8659
_exptl_absorpt_correction_T_min 0.5901
_exptl_absorpt_correction_type integration
_exptl_absorpt_process_details '(X-RED32; Stoe & Cie, 2002)'
_exptl_crystal_colour colorless
_exptl_crystal_density_diffrn 1.421
_exptl_crystal_description prism
_exptl_crystal_F_000 576
_exptl_crystal_size_max 0.78
_exptl_crystal_size_mid 0.57
_exptl_crystal_size_min 0.25
_refine_diff_density_max 0.418
_refine_diff_density_min -0.220
_refine_diff_density_rms 0.044
_refine_ls_extinction_method none
_refine_ls_goodness_of_fit_ref 1.023
_refine_ls_hydrogen_treatment constr
_refine_ls_matrix_type full
_refine_ls_number_parameters 298
_refine_ls_number_reflns 5389
_refine_ls_number_restraints 0
_refine_ls_restrained_S_all 1.023
_refine_ls_R_factor_all 0.0285
_refine_ls_R_factor_gt 0.0235
_refine_ls_shift/su_max 0.002
_refine_ls_shift/su_mean 0.000
_refine_ls_structure_factor_coef Fsqd
_refine_ls_weighting_details 'w=1/[\s^2^(Fo^2^)+(0.0365P)^2^+0.1644P] where P=(Fo^2^+2Fc^2^)/3'
_refine_ls_weighting_scheme calc
_refine_ls_wR_factor_gt 0.0603
_refine_ls_wR_factor_ref 0.0619
_reflns_Friedel_coverage 0.000
_reflns_number_gt 4825
_reflns_number_total 5389
_reflns_threshold_expression 'I > 2\s(I)'
_cod_data_source_file c7dt01286a2.cif
_cod_data_source_block Compound_II
_cod_database_code 7043116
_shelx_shelxl_version_number 2016/6
_shelx_space_group_comment
;
The symmetry employed for this shelxl refinement is uniquely defined
by the following loop, which should always be used as a source of
symmetry information in preference to the above space-group names.
They are only intended as comments.
;

loop_
_space_group_symop_operation_xyz
'x, y, z'
'-x, -y, -z'

loop_
_atom_site_label
_atom_site_type_symbol
_atom_site_fract_x
_atom_site_fract_y
_atom_site_fract_z
_atom_site_U_iso_or_equiv
_atom_site_adp_type
_atom_site_occupancy
_atom_site_site_symmetry_order
_atom_site_calc_flag
_atom_site_refinement_flags_posn
_atom_site_refinement_flags_adp
C1 C 0.8734(2) 0.82872(17) 0.65863(14) 0.0440(4) Uani 1 1 d . .
C2 C 0.9653(3) 0.8241(2) 0.74627(18) 0.0603(5) Uani 1 1 d . .
H2 H 0.953501 0.752315 0.777853 0.072 Uiso 1 1 calc R U
C3 C 1.0750(3) 0.9263(3) 0.7870(2) 0.0738(7) Uani 1 1 d . .
H3 H 1.136237 0.922529 0.846139 0.089 Uiso 1 1 calc R U
C4 C 1.0944(3) 1.0324(2) 0.7417(2) 0.0736(7) Uani 1 1 d . .
H4 H 1.168843 1.100384 0.769397 0.088 Uiso 1 1 calc R U
C5 C 1.0035(3) 1.0378(2) 0.6553(2) 0.0678(6) Uani 1 1 d . .
H5 H 1.015738 1.110007 0.624326 0.081 Uiso 1 1 calc R U
C6 C 0.8944(2) 0.93752(19) 0.61410(16) 0.0557(5) Uani 1 1 d . .
H6 H 0.833400 0.942480 0.555276 0.067 Uiso 1 1 calc R U
C7 C 0.5682(2) 0.75488(18) 0.58593(14) 0.0460(4) Uani 1 1 d . .
C8 C 0.5003(2) 0.7780(2) 0.67847(16) 0.0575(5) Uani 1 1 d . .
H8 H 0.535433 0.759838 0.743499 0.069 Uiso 1 1 calc R U
C9 C 0.3811(3) 0.8276(3) 0.6740(2) 0.0728(7) Uani 1 1 d . .
H9 H 0.335519 0.841198 0.735764 0.087 Uiso 1 1 calc R U
C10 C 0.3304(3) 0.8566(3) 0.5799(2) 0.0709(6) Uani 1 1 d . .
H10 H 0.250974 0.890776 0.577617 0.085 Uiso 1 1 calc R U
C11 C 0.3965(3) 0.8356(3) 0.4879(2) 0.0762(7) Uani 1 1 d . .
H11 H 0.360893 0.854403 0.423268 0.091 Uiso 1 1 calc R U
C12 C 0.5169(3) 0.7859(2) 0.49184(16) 0.0643(6) Uani 1 1 d . .
H12 H 0.562938 0.773688 0.429893 0.077 Uiso 1 1 calc R U
C13 C 0.7840(2) 0.66238(17) 0.46783(14) 0.0440(4) Uani 1 1 d . .
H13 H 0.784425 0.731607 0.427503 0.053 Uiso 1 1 calc R U
C14 C 0.6730(3) 0.5527(2) 0.41013(17) 0.0578(5) Uani 1 1 d . .
H14A H 0.575723 0.567484 0.403862 0.069 Uiso 1 1 calc R U
H14B H 0.665227 0.483817 0.451010 0.069 Uiso 1 1 calc R U
C15 C 0.7204(3) 0.5244(3) 0.29997(18) 0.0700(6) Uani 1 1 d . .
H15A H 0.649587 0.452406 0.265579 0.084 Uiso 1 1 calc R U
H15B H 0.720308 0.590631 0.257218 0.084 Uiso 1 1 calc R U
C16 C 0.8739(4) 0.5050(3) 0.3061(2) 0.0837(8) Uani 1 1 d . .
H16A H 0.903211 0.490247 0.234779 0.100 Uiso 1 1 calc R U
H16B H 0.872146 0.434552 0.343682 0.100 Uiso 1 1 calc R U
C17 C 0.9865(3) 0.6142(3) 0.3632(2) 0.0760(7) Uani 1 1 d . .
H17A H 0.996884 0.682157 0.320876 0.091 Uiso 1 1 calc R U
H17B H 1.082576 0.597424 0.370470 0.091 Uiso 1 1 calc R U
C18 C 0.9409(2) 0.6475(2) 0.47274(18) 0.0582(5) Uani 1 1 d . .
H18A H 1.010192 0.722326 0.503360 0.070 Uiso 1 1 calc R U
H18B H 0.945974 0.585014 0.518702 0.070 Uiso 1 1 calc R U
C19 C 0.8039(2) 0.44753(18) 0.90115(14) 0.0461(4) Uani 1 1 d . .
C20 C 0.7060(2) 0.2760(2) 1.00314(15) 0.0554(5) Uani 1 1 d . .
C21 C 0.5757(2) 0.22966(17) 0.92124(14) 0.0476(4) Uani 1 1 d . .
C22 C 0.5755(2) 0.31080(18) 0.83114(13) 0.0456(4) Uani 1 1 d . .
C23 C 0.5836(3) 0.1054(2) 0.8713(2) 0.0708(6) Uani 1 1 d . .
H23A H 0.569053 0.049737 0.926121 0.085 Uiso 1 1 calc R U
H23B H 0.501995 0.075136 0.817339 0.085 Uiso 1 1 calc R U
C24 C 0.7266(4) 0.1050(3) 0.8217(3) 0.0997(10) Uani 1 1 d . .
H24A H 0.721659 0.024531 0.792857 0.120 Uiso 1 1 calc R U
H24B H 0.741072 0.157777 0.765698 0.120 Uiso 1 1 calc R U
H24C H 0.808267 0.132325 0.874704 0.120 Uiso 1 1 calc R U
C25 C 0.4299(3) 0.2129(2) 0.97731(18) 0.0613(5) Uani 1 1 d . .
H25A H 0.347191 0.172313 0.926603 0.074 Uiso 1 1 calc R U
H25B H 0.430999 0.160986 1.033934 0.074 Uiso 1 1 calc R U
C26 C 0.4039(4) 0.3291(3) 1.0238(2) 0.0856(8) Uani 1 1 d . .
H26A H 0.311439 0.311763 1.057317 0.103 Uiso 1 1 calc R U
H26B H 0.483871 0.369108 1.075575 0.103 Uiso 1 1 calc R U
H26C H 0.399964 0.380448 0.968117 0.103 Uiso 1 1 calc R U
N1 N 0.68737(17) 0.41277(14) 0.82740(11) 0.0433(3) Uani 1 1 d . .
N2 N 0.81042(19) 0.37813(17) 0.98479(13) 0.0548(4) Uani 1 1 d . .
H2A H 0.887479 0.401767 1.029104 0.066 Uiso 1 1 calc R U
O1 O 0.90454(16) 0.53991(14) 0.89580(12) 0.0606(4) Uani 1 1 d . .
O2 O 0.7190(2) 0.22378(19) 1.08071(14) 0.0856(6) Uani 1 1 d . .
O3 O 0.47151(18) 0.28124(15) 0.76281(12) 0.0650(4) Uani 1 1 d . .
P1 P 0.72954(5) 0.69608(4) 0.60214(3) 0.04069(10) Uani 1 1 d . .
Ag1 Ag 0.69887(2) 0.53852(2) 0.71274(2) 0.04669(6) Uani 1 1 d . .

loop_
_atom_site_aniso_label
_atom_site_aniso_U_11
_atom_site_aniso_U_22
_atom_site_aniso_U_33
_atom_site_aniso_U_23
_atom_site_aniso_U_13
_atom_site_aniso_U_12
C1 0.0437(9) 0.0460(10) 0.0415(9) 0.0029(7) 0.0029(7) 0.0112(8)
C2 0.0638(13) 0.0597(13) 0.0573(12) 0.0048(10) -0.0099(10) 0.0194(11)
C3 0.0655(14) 0.0770(18) 0.0712(15) -0.0094(13) -0.0238(12) 0.0156(13)
C4 0.0615(14) 0.0610(15) 0.0858(17) -0.0151(13) -0.0068(13) 0.0038(12)
C5 0.0732(15) 0.0475(12) 0.0752(15) 0.0064(11) 0.0095(12) 0.0026(11)
C6 0.0613(12) 0.0490(12) 0.0514(11) 0.0091(9) 0.0002(9) 0.0050(10)
C7 0.0443(9) 0.0500(11) 0.0437(9) 0.0120(8) 0.0046(8) 0.0103(8)
C8 0.0621(12) 0.0700(14) 0.0448(10) 0.0115(9) 0.0094(9) 0.0229(11)
C9 0.0679(14) 0.0870(18) 0.0704(14) 0.0087(13) 0.0205(12) 0.0299(14)
C10 0.0557(13) 0.0826(18) 0.0822(16) 0.0082(13) 0.0042(12) 0.0320(13)
C11 0.0724(15) 0.104(2) 0.0642(14) 0.0176(13) -0.0070(12) 0.0449(16)
C12 0.0715(14) 0.0894(17) 0.0433(10) 0.0140(10) 0.0059(10) 0.0388(13)
C13 0.0476(10) 0.0405(9) 0.0428(9) 0.0083(7) 0.0065(8) 0.0085(8)
C14 0.0601(12) 0.0567(13) 0.0515(11) 0.0013(9) -0.0008(9) 0.0088(10)
C15 0.0829(16) 0.0733(16) 0.0507(11) -0.0057(11) -0.0011(11) 0.0204(13)
C16 0.100(2) 0.086(2) 0.0707(15) -0.0123(14) 0.0119(14) 0.0396(17)
C17 0.0674(15) 0.0767(17) 0.0910(18) 0.0038(14) 0.0288(14) 0.0290(13)
C18 0.0492(11) 0.0593(13) 0.0668(12) -0.0006(10) 0.0024(10) 0.0181(10)
C19 0.0487(10) 0.0524(11) 0.0408(9) 0.0136(8) 0.0046(8) 0.0170(9)
C20 0.0612(12) 0.0626(13) 0.0450(10) 0.0203(9) 0.0024(9) 0.0175(10)
C21 0.0571(11) 0.0436(10) 0.0420(9) 0.0119(8) 0.0054(8) 0.0108(9)
C22 0.0569(11) 0.0462(10) 0.0353(8) 0.0074(7) 0.0022(8) 0.0160(9)
C23 0.0995(19) 0.0480(12) 0.0693(14) 0.0112(11) 0.0167(13) 0.0244(13)
C24 0.130(3) 0.095(2) 0.095(2) 0.0101(17) 0.036(2) 0.061(2)
C25 0.0611(12) 0.0673(14) 0.0547(11) 0.0142(10) 0.0109(10) 0.0129(11)
C26 0.100(2) 0.096(2) 0.0757(16) 0.0118(15) 0.0275(15) 0.0463(18)
N1 0.0494(8) 0.0449(8) 0.0358(7) 0.0123(6) 0.0005(6) 0.0115(7)
N2 0.0529(9) 0.0633(11) 0.0452(8) 0.0197(8) -0.0084(7) 0.0084(8)
O1 0.0500(8) 0.0629(9) 0.0636(9) 0.0242(7) -0.0047(7) 0.0029(7)
O2 0.0884(12) 0.0961(14) 0.0678(10) 0.0500(10) -0.0102(9) 0.0087(11)
O3 0.0706(10) 0.0637(10) 0.0502(8) 0.0110(7) -0.0168(7) 0.0021(8)
P1 0.0432(2) 0.0411(2) 0.0367(2) 0.01075(18) 0.00179(18) 0.00785(19)
Ag1 0.05120(9) 0.04760(9) 0.04141(8) 0.01726(6) 0.00157(6) 0.01042(6)

loop_
_atom_type_symbol
_atom_type_description
_atom_type_scat_dispersion_real
_atom_type_scat_dispersion_imag
_atom_type_scat_source
C C 0.0033 0.0016 'International Tables Vol C Tables 4.2.6.8 and 6.1.1.4'
H H 0.0000 0.0000 'International Tables Vol C Tables 4.2.6.8 and 6.1.1.4'
N N 0.0061 0.0033 'International Tables Vol C Tables 4.2.6.8 and 6.1.1.4'
O O 0.0106 0.0060 'International Tables Vol C Tables 4.2.6.8 and 6.1.1.4'
P P 0.1023 0.0942 'International Tables Vol C Tables 4.2.6.8 and 6.1.1.4'
Ag Ag -0.8971 1.1015 'International Tables Vol C Tables 4.2.6.8 and 6.1.1.4'

loop_
_geom_angle_atom_site_label_1
_geom_angle_atom_site_label_2
_geom_angle_atom_site_label_3
_geom_angle
C2 C1 C6 118.2(2)
C2 C1 P1 121.25(16)
C6 C1 P1 120.54(15)
C1 C2 C3 120.0(2)
C1 C2 H2 120.0
C3 C2 H2 120.0
C4 C3 C2 120.9(2)
C4 C3 H3 119.5
C2 C3 H3 119.5
C3 C4 C5 119.4(2)
C3 C4 H4 120.3
C5 C4 H4 120.3
C4 C5 C6 120.3(2)
C4 C5 H5 119.8
C6 C5 H5 119.8
C5 C6 C1 121.1(2)
C5 C6 H6 119.5
C1 C6 H6 119.5
C12 C7 C8 118.45(18)
C12 C7 P1 124.70(14)
C8 C7 P1 116.67(15)
C9 C8 C7 120.5(2)
C9 C8 H8 119.8
C7 C8 H8 119.8
C10 C9 C8 120.4(2)
C10 C9 H9 119.8
C8 C9 H9 119.8
C9 C10 C11 120.1(2)
C9 C10 H10 120.0
C11 C10 H10 120.0
C10 C11 C12 119.8(2)
C10 C11 H11 120.1
C12 C11 H11 120.1
C7 C12 C11 120.7(2)
C7 C12 H12 119.6
C11 C12 H12 119.6
C14 C13 C18 111.59(17)
C14 C13 P1 111.37(13)
C18 C13 P1 110.54(14)
C14 C13 H13 107.7
C18 C13 H13 107.7
P1 C13 H13 107.7
C13 C14 C15 110.93(19)
C13 C14 H14A 109.5
C15 C14 H14A 109.5
C13 C14 H14B 109.5
C15 C14 H14B 109.5
H14A C14 H14B 108.0
C16 C15 C14 111.1(2)
C16 C15 H15A 109.4
C14 C15 H15A 109.4
C16 C15 H15B 109.4
C14 C15 H15B 109.4
H15A C15 H15B 108.0
C15 C16 C17 110.8(2)
C15 C16 H16A 109.5
C17 C16 H16A 109.5
C15 C16 H16B 109.5
C17 C16 H16B 109.5
H16A C16 H16B 108.1
C16 C17 C18 112.0(2)
C16 C17 H17A 109.2
C18 C17 H17A 109.2
C16 C17 H17B 109.2
C18 C17 H17B 109.2
H17A C17 H17B 107.9
C17 C18 C13 111.72(19)
C17 C18 H18A 109.3
C13 C18 H18A 109.3
C17 C18 H18B 109.3
C13 C18 H18B 109.3
H18A C18 H18B 107.9
O1 C19 N1 121.39(16)
O1 C19 N2 118.96(18)
N1 C19 N2 119.65(18)
O2 C20 N2 121.0(2)
O2 C20 C21 121.9(2)
N2 C20 C21 117.12(16)
C20 C21 C22 114.17(17)
C20 C21 C25 109.03(16)
C22 C21 C25 109.44(16)
C20 C21 C23 107.41(19)
C22 C21 C23 107.84(16)
C25 C21 C23 108.82(19)
O3 C22 N1 121.06(17)
O3 C22 C21 118.30(18)
N1 C22 C21 120.64(16)
C24 C23 C21 115.2(2)
C24 C23 H23A 108.5
C21 C23 H23A 108.5
C24 C23 H23B 108.5
C21 C23 H23B 108.5
H23A C23 H23B 107.5
C23 C24 H24A 109.5
C23 C24 H24B 109.5
H24A C24 H24B 109.5
C23 C24 H24C 109.5
H24A C24 H24C 109.5
H24B C24 H24C 109.5
C26 C25 C21 114.1(2)
C26 C25 H25A 108.7
C21 C25 H25A 108.7
C26 C25 H25B 108.7
C21 C25 H25B 108.7
H25A C25 H25B 107.6
C25 C26 H26A 109.5
C25 C26 H26B 109.5
H26A C26 H26B 109.5
C25 C26 H26C 109.5
H26A C26 H26C 109.5
H26B C26 H26C 109.5
C19 N1 C22 122.51(15)
C19 N1 Ag1 112.09(12)
C22 N1 Ag1 125.36(12)
C20 N2 C19 125.79(18)
C20 N2 H2A 117.1
C19 N2 H2A 117.1
C1 P1 C7 102.34(9)
C1 P1 C13 105.29(8)
C7 P1 C13 106.82(8)
C1 P1 Ag1 111.28(6)
C7 P1 Ag1 114.62(6)
C13 P1 Ag1 115.31(6)
N1 Ag1 P1 172.80(5)

loop_
_geom_bond_atom_site_label_1
_geom_bond_atom_site_label_2
_geom_bond_distance
C1 C2 1.382(3)
C1 C6 1.386(3)
C1 P1 1.817(2)
C2 C3 1.384(4)
C2 H2 0.9300
C3 C4 1.364(4)
C3 H3 0.9300
C4 C5 1.368(4)
C4 H4 0.9300
C5 C6 1.369(3)
C5 H5 0.9300
C6 H6 0.9300
C7 C12 1.369(3)
C7 C8 1.398(3)
C7 P1 1.8221(19)
C8 C9 1.384(3)
C8 H8 0.9300
C9 C10 1.357(4)
C9 H9 0.9300
C10 C11 1.378(3)
C10 H10 0.9300
C11 C12 1.394(3)
C11 H11 0.9300
C12 H12 0.9300
C13 C14 1.515(3)
C13 C18 1.521(3)
C13 P1 1.8379(17)
C13 H13 0.9800
C14 C15 1.519(3)
C14 H14A 0.9700
C14 H14B 0.9700
C15 C16 1.510(4)
C15 H15A 0.9700
C15 H15B 0.9700
C16 C17 1.515(4)
C16 H16A 0.9700
C16 H16B 0.9700
C17 C18 1.519(3)
C17 H17A 0.9700
C17 H17B 0.9700
C18 H18A 0.9700
C18 H18B 0.9700
C19 O1 1.228(2)
C19 N1 1.352(3)
C19 N2 1.383(2)
C20 O2 1.208(2)
C20 N2 1.358(3)
C20 C21 1.512(3)
C21 C22 1.530(2)
C21 C25 1.538(3)
C21 C23 1.546(3)
C22 O3 1.226(2)
C22 N1 1.355(3)
C23 C24 1.504(4)
C23 H23A 0.9700
C23 H23B 0.9700
C24 H24A 0.9600
C24 H24B 0.9600
C24 H24C 0.9600
C25 C26 1.508(4)
C25 H25A 0.9700
C25 H25B 0.9700
C26 H26A 0.9600
C26 H26B 0.9600
C26 H26C 0.9600
N1 Ag1 2.1156(14)
N2 H2A 0.8600
P1 Ag1 2.3445(5)

loop_
_geom_hbond_atom_site_label_D
_geom_hbond_atom_site_label_H
_geom_hbond_atom_site_label_A
_geom_hbond_distance_DH
_geom_hbond_distance_HA
_geom_hbond_distance_DA
_geom_hbond_angle_DHA
_geom_hbond_site_symmetry_A
N2 H2A O1 0.86 2.04 2.884(2) 167.2 2_767
C12 H12 O3 0.93 2.45 3.265(3) 146.0 2_666

loop_
_geom_torsion_atom_site_label_1
_geom_torsion_atom_site_label_2
_geom_torsion_atom_site_label_3
_geom_torsion_atom_site_label_4
_geom_torsion
C6 C1 C2 C3 -0.2(3)
P1 C1 C2 C3 179.39(18)
C1 C2 C3 C4 -0.2(4)
C2 C3 C4 C5 0.5(4)
C3 C4 C5 C6 -0.4(4)
C4 C5 C6 C1 0.0(4)
C2 C1 C6 C5 0.3(3)
P1 C1 C6 C5 -179.34(17)
C12 C7 C8 C9 1.9(4)
P1 C7 C8 C9 177.2(2)
C7 C8 C9 C10 -1.2(4)
C8 C9 C10 C11 0.7(5)
C9 C10 C11 C12 -0.9(5)
C8 C7 C12 C11 -2.1(4)
P1 C7 C12 C11 -177.0(2)
C10 C11 C12 C7 1.6(4)
C18 C13 C14 C15 -55.0(2)
P1 C13 C14 C15 -179.05(16)
C13 C14 C15 C16 57.2(3)
C14 C15 C16 C17 -56.9(3)
C15 C16 C17 C18 55.0(3)
C16 C17 C18 C13 -53.1(3)
C14 C13 C18 C17 53.0(2)
P1 C13 C18 C17 177.53(17)
O2 C20 C21 C22 177.7(2)
N2 C20 C21 C22 -3.7(3)
O2 C20 C21 C25 54.9(3)
N2 C20 C21 C25 -126.5(2)
O2 C20 C21 C23 -62.8(3)
N2 C20 C21 C23 115.8(2)
C20 C21 C22 O3 -178.17(18)
C25 C21 C22 O3 -55.7(2)
C23 C21 C22 O3 62.6(2)
C20 C21 C22 N1 1.7(2)
C25 C21 C22 N1 124.18(19)
C23 C21 C22 N1 -117.6(2)
C20 C21 C23 C24 -56.9(3)
C22 C21 C23 C24 66.6(3)
C25 C21 C23 C24 -174.8(2)
C20 C21 C25 C26 66.7(2)
C22 C21 C25 C26 -58.8(3)
C23 C21 C25 C26 -176.4(2)
O1 C19 N1 C22 179.52(18)
N2 C19 N1 C22 -0.6(3)
O1 C19 N1 Ag1 -2.7(2)
N2 C19 N1 Ag1 177.20(14)
O3 C22 N1 C19 -179.66(18)
C21 C22 N1 C19 0.5(3)
O3 C22 N1 Ag1 2.8(3)
C21 C22 N1 Ag1 -177.02(12)
O2 C20 N2 C19 -177.3(2)
C21 C20 N2 C19 4.1(3)
O1 C19 N2 C20 177.99(19)
N1 C19 N2 C20 -1.9(3)
C2 C1 P1 C7 132.79(16)
C6 C1 P1 C7 -47.63(17)
C2 C1 P1 C13 -115.70(17)
C6 C1 P1 C13 63.89(17)
C2 C1 P1 Ag1 9.90(18)
C6 C1 P1 Ag1 -170.51(14)
C12 C7 P1 C1 100.4(2)
C8 C7 P1 C1 -74.49(18)
C12 C7 P1 C13 -9.9(2)
C8 C7 P1 C13 175.14(17)
C12 C7 P1 Ag1 -138.98(19)
C8 C7 P1 Ag1 46.11(19)
C14 C13 P1 C1 -179.91(14)
C18 C13 P1 C1 55.43(16)
C14 C13 P1 C7 -71.61(16)
C18 C13 P1 C7 163.73(14)
C14 C13 P1 Ag1 57.03(15)
C18 C13 P1 Ag1 -67.63(15)
